data_7126154
loop_
_publ_author_name
'Huang, Rui-Kang'
'Chen, Xiao-Xian'
'Xiao, Zhi-Feng'
'Liu, De-Xuan'
'Zhang, Wei-Xiong'
'Chen, Xiao-Ming'

_publ_section_title
;
 Enhancing switchable dielectric property for crystalline supramolecular
 rotor compounds by adding polar components.
;
_journal_issue 29
_journal_name_full 'Chemical communications (Cambridge, England)'
_journal_page_first 4114
_journal_page_last 4117
_journal_paper_doi 10.1039/d0cc01026j
_journal_volume 56
_journal_year 2020
_chemical_formula_moiety 'C F3 O3 S, C7 H9 N2 O3, C12 H24 O6'
_chemical_formula_sum 'C20 H33 F3 N2 O12 S'
_chemical_formula_weight 582.54
_space_group_crystal_system monoclinic
_space_group_IT_number 14
_space_group_name_Hall '-P 2ybc'
_space_group_name_H-M_alt 'P 1 21/c 1'
_atom_sites_solution_hydrogens geom
_audit_creation_date 2019-11-19
_audit_creation_method
;
Olex2 1.2
(compiled 2018.05.29 svn.r3508 for OlexSys, GUI svn.r5506)
;
_audit_update_record
;
2020-02-07 deposited with the CCDC.	2020-03-05 downloaded from the CCDC.
;
_cell_angle_alpha 90.0
_cell_angle_beta 96.2561(8)
_cell_angle_gamma 90.0
_cell_formula_units_Z 8
_cell_length_a 20.31807(19)
_cell_length_b 17.85897(16)
_cell_length_c 14.64020(12)
_cell_measurement_reflns_used 12230
_cell_measurement_temperature 212.99(10)
_cell_measurement_theta_max 73.9240
_cell_measurement_theta_min 4.2870
_cell_volume 5280.70(8)
_computing_cell_refinement 'CrysAlisPro 1.171.39.46 (Rigaku OD, 2018)'
_computing_data_collection 'CrysAlisPro 1.171.39.46 (Rigaku OD, 2018)'
_computing_data_reduction 'CrysAlisPro 1.171.39.46 (Rigaku OD, 2018)'
_computing_molecular_graphics 'Olex2 (Dolomanov et al., 2009)'
_computing_publication_material 'Olex2 (Dolomanov et al., 2009)'
_computing_structure_refinement 'ShelXL (Sheldrick, 2015)'
_diffrn_ambient_environment N~2~
_diffrn_ambient_temperature 212.99(10)
_diffrn_detector 'CCD plate'
_diffrn_detector_area_resol_mean 5.2913
_diffrn_detector_type AtlasS2
_diffrn_measured_fraction_theta_full 0.998
_diffrn_measured_fraction_theta_max 0.969
_diffrn_measurement_details
;
List of Runs (angles in degrees, time in seconds):

  # Type    Start    End  Width  t~exp~   \w     \q     \k     \f   Frames
#--------------------------------------------------------------------------
  1  \w   -109.00 -20.00   1.00    3.00    --  -41.24 -38.00 -90.00   89
  2  \w    -92.00  -2.00   1.00    3.00    --  -41.24 125.00  60.00   90
  3  \w      5.00  34.00   1.00    3.00    --   41.24 -99.00-180.00   29
  4  \w     37.00 137.00   1.00   12.00    --  107.79 -77.00  60.00  100
  5  \w     82.00 174.00   1.00   12.00    --  107.79  45.00-150.00   92
  6  \w     55.00  96.00   1.00   12.00    --  107.79 -94.00   0.00   41
  7  \w     38.00 106.00   1.00   12.00    --  107.79-125.00 -30.00   68
  8  \w    109.00 137.00   1.00   12.00    --  107.79  94.00  45.00   28
  9  \w     44.00 114.00   1.00   12.00    --  107.79-125.00-120.00   70
 10  \w    110.00 166.00   1.00   12.00    --  107.79 125.00   0.00   56
;
_diffrn_measurement_device 'four-circle diffractometer'
_diffrn_measurement_device_type 'SuperNova, Dual, Cu at home/near, AtlasS2'
_diffrn_measurement_method '\w scans'
_diffrn_orient_matrix_type 'CrysAlisPro convention (1999,Acta A55,543-557)'
_diffrn_orient_matrix_UB_11 0.0309402000
_diffrn_orient_matrix_UB_12 -0.0788333000
_diffrn_orient_matrix_UB_13 0.0079107000
_diffrn_orient_matrix_UB_21 0.0325185000
_diffrn_orient_matrix_UB_22 0.0137960000
_diffrn_orient_matrix_UB_23 -0.0887891000
_diffrn_orient_matrix_UB_31 0.0616361000
_diffrn_orient_matrix_UB_32 0.0322673000
_diffrn_orient_matrix_UB_33 0.0570967000
_diffrn_radiation_monochromator mirror
_diffrn_radiation_probe x-ray
_diffrn_radiation_type CuK\a
_diffrn_radiation_wavelength 1.54184
_diffrn_reflns_av_R_equivalents 0.0228
_diffrn_reflns_av_unetI/netI 0.0258
_diffrn_reflns_Laue_measured_fraction_full 0.998
_diffrn_reflns_Laue_measured_fraction_max 0.969
_diffrn_reflns_limit_h_max 25
_diffrn_reflns_limit_h_min -20
_diffrn_reflns_limit_k_max 21
_diffrn_reflns_limit_k_min -22
_diffrn_reflns_limit_l_max 18
_diffrn_reflns_limit_l_min -15
_diffrn_reflns_number 20583
_diffrn_reflns_point_group_measured_fraction_full 0.998
_diffrn_reflns_point_group_measured_fraction_max 0.969
_diffrn_reflns_theta_full 67.684
_diffrn_reflns_theta_max 74.127
_diffrn_reflns_theta_min 3.918
_diffrn_source 'micro-focus sealed X-ray tube'
_diffrn_source_type 'SuperNova (Cu) X-ray Source'
_exptl_absorpt_coefficient_mu 1.860
_exptl_absorpt_correction_T_max 1.00000
_exptl_absorpt_correction_T_min 0.72411
_exptl_absorpt_correction_type multi-scan
_exptl_absorpt_process_details
;
CrysAlisPro 1.171.39.46 (Rigaku Oxford Diffraction, 2018)
Empirical absorption correction using spherical harmonics,
 implemented in SCALE3 ABSPACK scaling algorithm.
;
_exptl_crystal_colour 'translucent colourless'
_exptl_crystal_density_diffrn 1.465
_exptl_crystal_description plate
_exptl_crystal_F_000 2448
_exptl_crystal_size_max 0.25
_exptl_crystal_size_mid 0.2
_exptl_crystal_size_min 0.1
_refine_diff_density_max 0.565
_refine_diff_density_min -0.424
_refine_diff_density_rms 0.049
_refine_ls_extinction_method none
_refine_ls_goodness_of_fit_ref 1.028
_refine_ls_hydrogen_treatment constr
_refine_ls_matrix_type full
_refine_ls_number_parameters 689
_refine_ls_number_reflns 10415
_refine_ls_number_restraints 0
_refine_ls_restrained_S_all 1.028
_refine_ls_R_factor_all 0.0502
_refine_ls_R_factor_gt 0.0452
_refine_ls_shift/su_max 0.002
_refine_ls_shift/su_mean 0.000
_refine_ls_structure_factor_coef Fsqd
_refine_ls_weighting_details 'w=1/[\s^2^(Fo^2^)+(0.0722P)^2^+1.8016P] where P=(Fo^2^+2Fc^2^)/3'
_refine_ls_weighting_scheme calc
_refine_ls_wR_factor_gt 0.1235
_refine_ls_wR_factor_ref 0.1294
_reflns_Friedel_coverage 0.000
_reflns_number_gt 9222
_reflns_number_total 10415
_reflns_threshold_expression 'I > 2\s(I)'
_cod_data_source_file d0cc01026j2.cif
_cod_data_source_block 25mna18c6so3cf3_lt
_cod_depositor_comments 'Adding full bibliography for 7126151--7126154.cif.'
_cod_database_code 7126154
_shelx_shelxl_version_number 2014/7
_chemical_oxdiff_formula CHNFO
_chemical_oxdiff_usercomment HRK-213K
_shelx_space_group_comment
;
The symmetry employed for this shelxl refinement is uniquely defined
by the following loop, which should always be used as a source of
symmetry information in preference to the above space-group names.
They are only intended as comments.
;
_cell_oxdiff_angle_alpha 89.9623(14)
_cell_oxdiff_angle_beta 96.2355(13)
_cell_oxdiff_angle_gamma 89.9898(14)
_cell_oxdiff_length_a 20.3249(3)
_cell_oxdiff_length_b 17.8530(3)
_cell_oxdiff_length_c 14.6396(2)
_cell_oxdiff_measurement_reflns_used 12230
_cell_oxdiff_volume 5280.70(16)
_shelx_estimated_absorpt_t_max 0.836
_shelx_estimated_absorpt_t_min 0.653
_reflns_odcompleteness_completeness 99.81
_reflns_odcompleteness_iscentric 1
_reflns_odcompleteness_theta 66.97
_olex2_refinement_description
;
1. Fixed Uiso
 At 1.2 times of:
  All C(H) groups, All C(H,H) groups, All N(H,H,H) groups
 At 1.5 times of:
  All C(H,H,H) groups
2.a Secondary CH2 refined with riding coordinates:
 C2A(H2AA,H2AB), C1A(H1AA,H1AB), C12A(H12A,H12B), C11A(H11A,H11B), C7A(H7AA,
 H7AB), C3A(H3AA,H3AB), C8A(H8AA,H8AB), C9A(H9AA,H9AB), C10A(H10A,H10B),
 C5A(H5AA,H5AB), C6A(H6AA,H6AB), C4A(H4AA,H4AB), C8B(H8BA,H8BB), C12B(H12C,
 H12D), C11B(H11C,H11D), C9B(H9BA,H9BB), C1B(H1BA,H1BB), C5B(H5BA,H5BB),
 C6B(H6BA,H6BB), C10B(H10C,H10D), C2B(H2BA,H2BB), C4B(H4BA,H4BB), C7B(H7BA,
 H7BB), C3B(H3BA,H3BB)
2.b Aromatic/amide H refined with riding coordinates:
 C18B(H18B), C16A(H16A), C18A(H18A), C15B(H15B), C15A(H15A), C16B(H16B)
2.c Idealised Me refined as rotating group:
 N1B(H1BC,H1BD,H1BE), N1A(H1AC,H1AD,H1AE), C19A(H19A,H19B,H19C), C19B(H19D,
 H19E,H19F)
;
_olex2_submission_special_instructions 'No special instructions were received'
_oxdiff_exptl_absorpt_empirical_details
;
Empirical correction (ABSPACK) includes:
- Absorption correction using spherical harmonics
- Frame scaling
;
_oxdiff_exptl_absorpt_empirical_full_max 1.324
_oxdiff_exptl_absorpt_empirical_full_min 0.698

loop_
_space_group_symop_operation_xyz
'x, y, z'
'-x, y+1/2, -z+1/2'
'-x, -y, -z'
'x, -y-1/2, z-1/2'

loop_
_atom_site_label
_atom_site_type_symbol
_atom_site_fract_x
_atom_site_fract_y
_atom_site_fract_z
_atom_site_U_iso_or_equiv
_atom_site_adp_type
_atom_site_occupancy
_atom_site_site_symmetry_order
_atom_site_calc_flag
_atom_site_refinement_flags_posn
_atom_site_refinement_flags_adp
_atom_site_refinement_flags_occupancy
_atom_site_disorder_assembly
_atom_site_disorder_group
S1A S 0.96499(2) 0.79093(3) 1.51025(3) 0.03735(11) Uani 1 1 d . . . . .
O7A O 0.82433(6) 0.89639(7) 1.23017(8) 0.0358(3) Uani 1 1 d . . . . .
O6A O 0.67767(6) 0.82955(7) 1.32042(8) 0.0374(3) Uani 1 1 d . . . . .
O2A O 0.82136(6) 1.04285(8) 1.39266(9) 0.0418(3) Uani 1 1 d . . . . .
O3A O 0.75114(7) 1.12926(8) 1.25729(9) 0.0425(3) Uani 1 1 d . . . . .
O5A O 0.57807(6) 0.94329(7) 1.27260(9) 0.0413(3) Uani 1 1 d . . . . .
O1A O 0.76416(7) 0.90978(8) 1.44407(9) 0.0464(3) Uani 1 1 d . . . . .
O4A O 0.61744(6) 1.09011(7) 1.26086(9) 0.0426(3) Uani 1 1 d . . . . .
O7B O 0.67565(6) 1.09615(8) 0.78358(9) 0.0436(3) Uani 1 1 d . . . . .
N1B N 0.78044(6) 1.02047(8) 0.74357(9) 0.0291(3) Uani 1 1 d . . . . .
H1BC H 0.7455 1.0379 0.7066 0.035 Uiso 1 1 calc GR . . . .
H1BD H 0.7781 0.9702 0.7467 0.035 Uiso 1 1 calc GR . . . .
H1BE H 0.8182 1.0337 0.7208 0.035 Uiso 1 1 calc GR . . . .
N1A N 0.71578(6) 0.97289(8) 1.26667(8) 0.0296(3) Uani 1 1 d . . . . .
H1AC H 0.6729 0.9827 1.2716 0.035 Uiso 1 1 calc GR . . . .
H1AD H 0.7400 1.0146 1.2794 0.035 Uiso 1 1 calc GR . . . .
H1AE H 0.7300 0.9365 1.3065 0.035 Uiso 1 1 calc GR . . . .
O8A O 0.58469(8) 0.99684(10) 0.95833(10) 0.0575(4) Uani 1 1 d . . . . .
O11A O 0.90458(7) 0.77074(12) 1.54614(12) 0.0650(5) Uani 1 1 d . . . . .
F3A F 1.08396(8) 0.73359(11) 1.54203(15) 0.0935(6) Uani 1 1 d . . . . .
N2A N 0.62991(8) 0.95595(10) 0.94195(10) 0.0439(4) Uani 1 1 d . . . . .
O10A O 0.96575(9) 0.77750(11) 1.41422(10) 0.0664(5) Uani 1 1 d . . . . .
O12A O 0.99364(10) 0.86084(10) 1.53970(14) 0.0691(5) Uani 1 1 d . . . . .
C13B C 0.77967(8) 1.05216(9) 0.83532(10) 0.0283(3) Uani 1 1 d . . . . .
O9A O 0.63464(10) 0.92893(13) 0.86643(10) 0.0745(5) Uani 1 1 d . . . . .
N2B N 0.88404(9) 1.06256(12) 1.05767(11) 0.0507(4) Uani 1 1 d . . . . .
O8B O 0.92385(9) 1.01318(12) 1.04654(12) 0.0711(5) Uani 1 1 d . . . . .
C13A C 0.72310(8) 0.94845(9) 1.17345(10) 0.0280(3) Uani 1 1 d . . . . .
C18B C 0.83265(8) 1.04279(9) 0.90068(11) 0.0318(3) Uani 1 1 d . . . . .
H18B H 0.8705 1.0163 0.8876 0.038 Uiso 1 1 calc R . . . .
F1A F 1.00487(11) 0.65439(10) 1.54544(19) 0.1111(8) Uani 1 1 d . . . . .
O9B O 0.88813(9) 1.10394(14) 1.12504(10) 0.0801(6) Uani 1 1 d . . . . .
C14A C 0.77991(8) 0.90869(9) 1.15637(11) 0.0294(3) Uani 1 1 d . . . . .
F2A F 1.02660(10) 0.73005(15) 1.65558(12) 0.1089(8) Uani 1 1 d . . . . .
C14B C 0.72316(8) 1.09160(9) 0.85433(11) 0.0314(3) Uani 1 1 d . . . . .
C17A C 0.68206(9) 0.93888(10) 1.01614(11) 0.0337(3) Uani 1 1 d . . . . .
C16A C 0.73730(9) 0.90009(10) 0.99668(11) 0.0361(4) Uani 1 1 d . . . . .
H16A H 0.7416 0.8843 0.9364 0.043 Uiso 1 1 calc R . . . .
C18A C 0.67375(8) 0.96366(9) 1.10419(11) 0.0314(3) Uani 1 1 d . . . . .
H18A H 0.6355 0.9900 1.1159 0.038 Uiso 1 1 calc R . . . .
C15B C 0.72033(9) 1.12197(10) 0.94163(12) 0.0384(4) Uani 1 1 d . . . . .
H15B H 0.6826 1.1484 0.9553 0.046 Uiso 1 1 calc R . . . .
C15A C 0.78665(8) 0.88456(10) 1.06724(11) 0.0349(3) Uani 1 1 d . . . . .
H15A H 0.8246 0.8578 1.0550 0.042 Uiso 1 1 calc R . . . .
C17B C 0.82863(9) 1.07380(11) 0.98685(11) 0.0362(4) Uani 1 1 d . . . . .
C16B C 0.77366(9) 1.11279(11) 1.00790(12) 0.0392(4) Uani 1 1 d . . . . .
H16B H 0.7724 1.1330 1.0670 0.047 Uiso 1 1 calc R . . . .
C2A C 0.86135(9) 0.98586(11) 1.43881(12) 0.0403(4) Uani 1 1 d . . . . .
H2AA H 0.8990 1.0083 1.4766 0.048 Uiso 1 1 calc R . . . .
H2AB H 0.8784 0.9522 1.3940 0.048 Uiso 1 1 calc R . . . .
C19A C 0.88551(8) 0.86019(11) 1.21517(13) 0.0408(4) Uani 1 1 d . . . . .
H19A H 0.9105 0.8923 1.1780 0.061 Uiso 1 1 calc GR . . . .
H19B H 0.8761 0.8130 1.1836 0.061 Uiso 1 1 calc GR . . . .
H19C H 0.9113 0.8509 1.2738 0.061 Uiso 1 1 calc GR . . . .
C1A C 0.81904(9) 0.94352(11) 1.49787(12) 0.0413(4) Uani 1 1 d . . . . .
H1AA H 0.8456 0.9046 1.5316 0.050 Uiso 1 1 calc R . . . .
H1AB H 0.8028 0.9776 1.5428 0.050 Uiso 1 1 calc R . . . .
C12A C 0.76347(10) 0.83076(11) 1.44439(13) 0.0419(4) Uani 1 1 d . . . . .
H12A H 0.7768 0.8120 1.5066 0.050 Uiso 1 1 calc R . . . .
H12B H 0.7947 0.8115 1.4036 0.050 Uiso 1 1 calc R . . . .
C11A C 0.69501(10) 0.80509(11) 1.41217(13) 0.0425(4) Uani 1 1 d . . . . .
H11A H 0.6928 0.7503 1.4150 0.051 Uiso 1 1 calc R . . . .
H11B H 0.6638 0.8256 1.4521 0.051 Uiso 1 1 calc R . . . .
C7A C 0.54997(9) 1.06936(11) 1.23559(14) 0.0445(4) Uani 1 1 d . . . . .
H7AA H 0.5430 1.0568 1.1701 0.053 Uiso 1 1 calc R . . . .
H7AB H 0.5206 1.1110 1.2471 0.053 Uiso 1 1 calc R . . . .
C3A C 0.85526(9) 1.08652(12) 1.33156(13) 0.0448(4) Uani 1 1 d . . . . .
H3AA H 0.8627 1.0571 1.2771 0.054 Uiso 1 1 calc R . . . .
H3AB H 0.8983 1.1026 1.3619 0.054 Uiso 1 1 calc R . . . .
C8A C 0.53534(9) 1.00299(11) 1.29208(14) 0.0436(4) Uani 1 1 d . . . . .
H8AA H 0.5424 1.0157 1.3575 0.052 Uiso 1 1 calc R . . . .
H8AB H 0.4890 0.9879 1.2773 0.052 Uiso 1 1 calc R . . . .
C19B C 0.61529(9) 1.13457(12) 0.79537(16) 0.0480(5) Uani 1 1 d . . . . .
H19D H 0.5889 1.1394 0.7364 0.072 Uiso 1 1 calc GR . . . .
H19E H 0.6254 1.1840 0.8207 0.072 Uiso 1 1 calc GR . . . .
H19F H 0.5907 1.1064 0.8370 0.072 Uiso 1 1 calc GR . . . .
C9A C 0.56340(9) 0.87466(12) 1.31563(16) 0.0469(4) Uani 1 1 d . . . . .
H9AA H 0.5175 0.8600 1.2967 0.056 Uiso 1 1 calc R . . . .
H9AB H 0.5690 0.8805 1.3826 0.056 Uiso 1 1 calc R . . . .
C10A C 0.60998(9) 0.81557(11) 1.28718(15) 0.0458(4) Uani 1 1 d . . . . .
H10A H 0.5969 0.7669 1.3102 0.055 Uiso 1 1 calc R . . . .
H10B H 0.6058 0.8129 1.2199 0.055 Uiso 1 1 calc R . . . .
C5A C 0.70020(11) 1.18343(11) 1.26268(15) 0.0473(4) Uani 1 1 d . . . . .
H5AA H 0.7125 1.2304 1.2344 0.057 Uiso 1 1 calc R . . . .
H5AB H 0.6947 1.1934 1.3272 0.057 Uiso 1 1 calc R . . . .
C6A C 0.63639(11) 1.15496(12) 1.21393(15) 0.0491(5) Uani 1 1 d . . . . .
H6AA H 0.6020 1.1935 1.2137 0.059 Uiso 1 1 calc R . . . .
H6AB H 0.6422 1.1425 1.1501 0.059 Uiso 1 1 calc R . . . .
C4A C 0.81291(10) 1.15331(12) 1.30436(14) 0.0469(4) Uani 1 1 d . . . . .
H4AA H 0.8050 1.1819 1.3592 0.056 Uiso 1 1 calc R . . . .
H4AB H 0.8357 1.1860 1.2642 0.056 Uiso 1 1 calc R . . . .
C20A C 1.02288(11) 0.72353(14) 1.56481(19) 0.0597(6) Uani 1 1 d . . . . .
O5B O 0.79759(6) 0.86262(7) 0.79519(8) 0.0394(3) Uani 1 1 d . . . . .
O4B O 0.91174(6) 0.94732(7) 0.76420(9) 0.0396(3) Uani 1 1 d . . . . .
O1B O 0.67439(7) 1.04385(7) 0.59060(9) 0.0426(3) Uani 1 1 d . . . . .
O3B O 0.89139(6) 1.07834(7) 0.66324(9) 0.0386(3) Uani 1 1 d . . . . .
O6B O 0.70031(6) 0.89726(8) 0.64829(9) 0.0425(3) Uani 1 1 d . . . . .
O2B O 0.76783(7) 1.15817(8) 0.63358(9) 0.0443(3) Uani 1 1 d . . . . .
C8B C 0.86325(10) 0.84573(12) 0.83568(14) 0.0464(4) Uani 1 1 d . . . . .
H8BA H 0.8666 0.7918 0.8474 0.056 Uiso 1 1 calc R . . . .
H8BB H 0.8712 0.8715 0.8950 0.056 Uiso 1 1 calc R . . . .
C12B C 0.63566(9) 0.98313(11) 0.55376(13) 0.0418(4) Uani 1 1 d . . . . .
H12C H 0.6544 0.9631 0.4999 0.050 Uiso 1 1 calc R . . . .
H12D H 0.5904 1.0001 0.5343 0.050 Uiso 1 1 calc R . . . .
C11B C 0.63454(9) 0.92354(12) 0.62489(14) 0.0448(4) Uani 1 1 d . . . . .
H11C H 0.6169 0.9438 0.6795 0.054 Uiso 1 1 calc R . . . .
H11D H 0.6060 0.8822 0.6010 0.054 Uiso 1 1 calc R . . . .
C9B C 0.77294(11) 0.80953(11) 0.72707(13) 0.0437(4) Uani 1 1 d . . . . .
H9BA H 0.7761 0.7588 0.7528 0.052 Uiso 1 1 calc R . . . .
H9BB H 0.7992 0.8115 0.6748 0.052 Uiso 1 1 calc R . . . .
C1B C 0.68408(11) 1.09988(11) 0.52381(13) 0.0455(4) Uani 1 1 d . . . . .
H1BA H 0.6425 1.1097 0.4851 0.055 Uiso 1 1 calc R . . . .
H1BB H 0.7173 1.0833 0.4844 0.055 Uiso 1 1 calc R . . . .
C5B C 0.95530(9) 1.05807(12) 0.70565(14) 0.0446(4) Uani 1 1 d . . . . .
H5BA H 0.9622 1.0792 0.7677 0.054 Uiso 1 1 calc R . . . .
H5BB H 0.9894 1.0783 0.6700 0.054 Uiso 1 1 calc R . . . .
C6B C 0.96086(8) 0.97474(12) 0.71044(13) 0.0422(4) Uani 1 1 d . . . . .
H6BA H 0.9541 0.9534 0.6485 0.051 Uiso 1 1 calc R . . . .
H6BB H 1.0050 0.9603 0.7386 0.051 Uiso 1 1 calc R . . . .
C10B C 0.70222(10) 0.82808(11) 0.69608(14) 0.0445(4) Uani 1 1 d . . . . .
H10C H 0.6824 0.7885 0.6556 0.053 Uiso 1 1 calc R . . . .
H10D H 0.6770 0.8320 0.7493 0.053 Uiso 1 1 calc R . . . .
C2B C 0.70733(11) 1.16955(11) 0.57567(15) 0.0483(5) Uani 1 1 d . . . . .
H2BA H 0.7137 1.2095 0.5316 0.058 Uiso 1 1 calc R . . . .
H2BB H 0.6730 1.1859 0.6134 0.058 Uiso 1 1 calc R . . . .
C4B C 0.88512(10) 1.15760(11) 0.65266(16) 0.0494(5) Uani 1 1 d . . . . .
H4BA H 0.9243 1.1778 0.6278 0.059 Uiso 1 1 calc R . . . .
H4BB H 0.8817 1.1810 0.7125 0.059 Uiso 1 1 calc R . . . .
C7B C 0.91601(10) 0.86828(12) 0.77690(15) 0.0466(4) Uani 1 1 d . . . . .
H7BA H 0.9598 0.8546 0.8071 0.056 Uiso 1 1 calc R . . . .
H7BB H 0.9092 0.8427 0.7174 0.056 Uiso 1 1 calc R . . . .
C3B C 0.82467(11) 1.17465(12) 0.58890(15) 0.0486(5) Uani 1 1 d . . . . .
H3BA H 0.8245 1.2276 0.5714 0.058 Uiso 1 1 calc R . . . .
H3BB H 0.8244 1.1445 0.5330 0.058 Uiso 1 1 calc R . . . .
S1B S 0.52823(2) 1.22813(3) 0.44037(4) 0.04637(13) Uani 1 1 d . . . . .
F2B F 0.41305(7) 1.28363(11) 0.46857(12) 0.0784(5) Uani 1 1 d . . . . .
O12B O 0.50846(10) 1.23496(11) 0.34387(12) 0.0689(5) Uani 1 1 d . . . . .
O10B O 0.59415(8) 1.25433(11) 0.46863(15) 0.0734(6) Uani 1 1 d . . . . .
F1B F 0.48730(10) 1.36512(9) 0.45565(18) 0.1024(7) Uani 1 1 d . . . . .
O11B O 0.51011(10) 1.15979(11) 0.48160(17) 0.0799(6) Uani 1 1 d . . . . .
F3B F 0.48798(12) 1.30039(16) 0.57938(13) 0.1185(8) Uani 1 1 d . . . . .
C20B C 0.47722(12) 1.29798(14) 0.48831(16) 0.0573(5) Uani 1 1 d . . . . .

loop_
_atom_site_aniso_label
_atom_site_aniso_U_11
_atom_site_aniso_U_22
_atom_site_aniso_U_33
_atom_site_aniso_U_23
_atom_site_aniso_U_13
_atom_site_aniso_U_12
S1A 0.0341(2) 0.0415(2) 0.0352(2) 0.00123(16) -0.00217(16) 0.00082(16)
O7A 0.0295(6) 0.0477(7) 0.0298(5) -0.0049(5) 0.0019(4) 0.0056(5)
O6A 0.0331(6) 0.0391(6) 0.0384(6) -0.0009(5) -0.0033(5) 0.0023(5)
O2A 0.0317(6) 0.0543(8) 0.0396(6) 0.0088(6) 0.0045(5) 0.0023(5)
O3A 0.0438(7) 0.0408(7) 0.0415(7) 0.0010(5) -0.0020(5) -0.0024(5)
O5A 0.0343(6) 0.0416(7) 0.0484(7) -0.0001(5) 0.0072(5) 0.0077(5)
O1A 0.0460(7) 0.0419(7) 0.0468(7) 0.0051(6) -0.0154(6) -0.0003(6)
O4A 0.0379(6) 0.0400(7) 0.0485(7) 0.0052(6) -0.0025(5) 0.0048(5)
O7B 0.0295(6) 0.0579(8) 0.0420(7) -0.0105(6) -0.0022(5) 0.0110(6)
N1B 0.0277(6) 0.0324(7) 0.0270(6) -0.0024(5) 0.0019(5) 0.0033(5)
N1A 0.0281(6) 0.0366(7) 0.0238(6) -0.0027(5) 0.0020(5) 0.0022(5)
O8A 0.0507(8) 0.0738(11) 0.0448(8) 0.0076(7) -0.0094(6) 0.0088(8)
O11A 0.0363(7) 0.0939(13) 0.0659(10) 0.0251(9) 0.0111(7) 0.0107(8)
F3A 0.0450(8) 0.1017(13) 0.1369(16) 0.0393(12) 0.0249(9) 0.0245(8)
N2A 0.0471(9) 0.0545(10) 0.0282(7) 0.0044(6) -0.0038(6) -0.0075(8)
O10A 0.0732(11) 0.0895(13) 0.0351(7) -0.0007(7) -0.0016(7) -0.0331(9)
O12A 0.0773(11) 0.0471(9) 0.0806(12) -0.0196(8) -0.0016(9) -0.0011(8)
C13B 0.0299(7) 0.0288(7) 0.0268(7) -0.0015(6) 0.0049(6) -0.0021(6)
O9A 0.0801(12) 0.1101(15) 0.0293(7) -0.0138(8) -0.0118(7) 0.0123(11)
N2B 0.0462(9) 0.0760(13) 0.0290(7) 0.0057(8) -0.0004(6) -0.0093(9)
O8B 0.0591(10) 0.0912(13) 0.0578(10) 0.0063(9) -0.0175(8) 0.0152(10)
C13A 0.0306(7) 0.0297(7) 0.0239(7) -0.0019(6) 0.0046(6) -0.0043(6)
C18B 0.0293(7) 0.0353(8) 0.0310(8) 0.0031(6) 0.0047(6) -0.0007(6)
F1A 0.1132(15) 0.0460(9) 0.181(2) 0.0268(11) 0.0464(15) 0.0136(9)
O9B 0.0672(11) 0.1386(19) 0.0320(7) -0.0224(9) -0.0057(7) -0.0051(11)
C14A 0.0293(7) 0.0315(8) 0.0276(7) -0.0007(6) 0.0033(6) -0.0038(6)
F2A 0.0852(12) 0.169(2) 0.0680(10) 0.0550(12) -0.0125(9) 0.0236(13)
C14B 0.0281(7) 0.0318(8) 0.0346(8) -0.0028(6) 0.0042(6) -0.0008(6)
C17A 0.0385(8) 0.0367(8) 0.0251(7) 0.0026(6) -0.0003(6) -0.0075(7)
C16A 0.0445(9) 0.0404(9) 0.0241(7) -0.0055(6) 0.0068(6) -0.0083(7)
C18A 0.0318(8) 0.0339(8) 0.0284(7) 0.0010(6) 0.0029(6) -0.0028(6)
C15B 0.0380(9) 0.0380(9) 0.0408(9) -0.0079(7) 0.0111(7) -0.0004(7)
C15A 0.0351(8) 0.0387(9) 0.0320(8) -0.0047(7) 0.0085(6) -0.0010(7)
C17B 0.0365(8) 0.0436(9) 0.0281(8) 0.0017(7) 0.0014(6) -0.0080(7)
C16B 0.0461(10) 0.0424(9) 0.0304(8) -0.0076(7) 0.0102(7) -0.0083(8)
C2A 0.0320(8) 0.0528(11) 0.0343(8) -0.0037(7) -0.0043(6) 0.0065(7)
C19A 0.0276(8) 0.0509(10) 0.0439(9) -0.0014(8) 0.0031(7) 0.0052(7)
C1A 0.0432(9) 0.0481(10) 0.0296(8) -0.0006(7) -0.0090(7) 0.0013(8)
C12A 0.0454(10) 0.0399(9) 0.0381(9) -0.0008(7) -0.0060(7) 0.0115(8)
C11A 0.0530(11) 0.0346(9) 0.0391(9) 0.0026(7) 0.0010(8) 0.0004(8)
C7A 0.0350(9) 0.0449(10) 0.0516(10) -0.0064(8) -0.0045(8) 0.0114(8)
C3A 0.0343(9) 0.0578(12) 0.0424(9) 0.0029(8) 0.0043(7) -0.0103(8)
C8A 0.0290(8) 0.0471(10) 0.0549(11) -0.0087(8) 0.0056(7) 0.0057(7)
C19B 0.0277(8) 0.0524(11) 0.0638(12) 0.0033(9) 0.0048(8) 0.0092(8)
C9A 0.0303(8) 0.0457(10) 0.0643(12) 0.0012(9) 0.0026(8) -0.0026(7)
C10A 0.0374(9) 0.0391(9) 0.0578(11) -0.0061(8) -0.0090(8) -0.0020(8)
C5A 0.0573(12) 0.0332(9) 0.0504(10) 0.0068(8) 0.0015(9) 0.0018(8)
C6A 0.0530(11) 0.0422(10) 0.0504(11) 0.0111(8) -0.0019(9) 0.0065(9)
C4A 0.0481(10) 0.0474(11) 0.0440(10) 0.0033(8) -0.0007(8) -0.0140(9)
C20A 0.0455(11) 0.0596(14) 0.0754(15) 0.0237(12) 0.0131(10) 0.0131(10)
O5B 0.0403(6) 0.0410(7) 0.0370(6) 0.0035(5) 0.0046(5) 0.0069(5)
O4B 0.0345(6) 0.0435(7) 0.0424(6) 0.0023(5) 0.0112(5) 0.0092(5)
O1B 0.0513(7) 0.0379(7) 0.0352(6) -0.0039(5) -0.0111(5) 0.0033(6)
O3B 0.0307(6) 0.0386(6) 0.0455(7) 0.0002(5) -0.0007(5) -0.0051(5)
O6B 0.0335(6) 0.0417(7) 0.0512(7) 0.0114(6) -0.0006(5) -0.0058(5)
O2B 0.0413(7) 0.0462(7) 0.0441(7) 0.0072(6) -0.0013(5) 0.0012(6)
C8B 0.0452(10) 0.0499(11) 0.0437(10) 0.0140(8) 0.0032(8) 0.0118(8)
C12B 0.0345(9) 0.0473(10) 0.0406(9) -0.0090(8) -0.0097(7) 0.0041(7)
C11B 0.0315(9) 0.0538(11) 0.0478(10) -0.0039(9) -0.0011(7) -0.0072(8)
C9B 0.0605(12) 0.0339(9) 0.0375(9) 0.0046(7) 0.0083(8) 0.0040(8)
C1B 0.0536(11) 0.0422(10) 0.0378(9) 0.0038(8) -0.0083(8) 0.0125(8)
C5B 0.0274(8) 0.0557(11) 0.0498(10) -0.0030(9) 0.0003(7) -0.0066(8)
C6B 0.0260(8) 0.0573(11) 0.0442(9) -0.0010(8) 0.0081(7) 0.0058(7)
C10B 0.0532(11) 0.0373(9) 0.0432(9) 0.0042(7) 0.0057(8) -0.0113(8)
C2B 0.0493(11) 0.0391(10) 0.0532(11) 0.0051(8) -0.0091(9) 0.0100(8)
C4B 0.0455(10) 0.0392(10) 0.0635(12) 0.0022(9) 0.0053(9) -0.0104(8)
C7B 0.0412(10) 0.0461(10) 0.0533(11) 0.0070(8) 0.0081(8) 0.0165(8)
C3B 0.0542(11) 0.0412(10) 0.0510(11) 0.0124(8) 0.0081(9) -0.0008(8)
S1B 0.0335(2) 0.0440(3) 0.0611(3) 0.0110(2) 0.00289(19) 0.00038(18)
F2B 0.0423(7) 0.1016(12) 0.0940(11) -0.0149(9) 0.0194(7) 0.0031(7)
O12B 0.0702(11) 0.0823(12) 0.0541(9) -0.0090(9) 0.0069(8) 0.0156(9)
O10B 0.0331(8) 0.0748(12) 0.1093(15) 0.0399(11) -0.0057(8) -0.0050(7)
F1B 0.1005(14) 0.0481(9) 0.167(2) -0.0110(10) 0.0524(14) 0.0027(8)
O11B 0.0623(11) 0.0594(11) 0.1175(17) 0.0294(11) 0.0072(10) -0.0101(8)
F3B 0.1177(16) 0.177(2) 0.0615(10) -0.0498(13) 0.0120(10) -0.0303(16)
C20B 0.0541(12) 0.0632(14) 0.0556(12) -0.0155(10) 0.0110(10) -0.0107(10)

loop_
_atom_type_symbol
_atom_type_description
_atom_type_scat_dispersion_real
_atom_type_scat_dispersion_imag
_atom_type_scat_source
C C 0.0181 0.0091 'International Tables Vol C Tables 4.2.6.8 and 6.1.1.4'
H H 0.0000 0.0000 'International Tables Vol C Tables 4.2.6.8 and 6.1.1.4'
F F 0.0727 0.0534 'International Tables Vol C Tables 4.2.6.8 and 6.1.1.4'
N N 0.0311 0.0180 'International Tables Vol C Tables 4.2.6.8 and 6.1.1.4'
O O 0.0492 0.0322 'International Tables Vol C Tables 4.2.6.8 and 6.1.1.4'
S S 0.3331 0.5567 'International Tables Vol C Tables 4.2.6.8 and 6.1.1.4'

loop_
_geom_angle_atom_site_label_1
_geom_angle_atom_site_label_2
_geom_angle_atom_site_label_3
_geom_angle
_geom_angle_site_symmetry_1
_geom_angle_site_symmetry_3
_geom_angle_publ_flag
O11A S1A C20A 102.28(10) . . ?
O10A S1A O11A 114.86(11) . . ?
O10A S1A C20A 104.30(13) . . ?
O12A S1A O11A 116.60(12) . . ?
O12A S1A O10A 113.41(11) . . ?
O12A S1A C20A 103.01(12) . . ?
C14A O7A C19A 117.71(13) . . ?
C11A O6A C10A 113.49(15) . . ?
C3A O2A C2A 113.57(14) . . ?
C5A O3A C4A 111.95(16) . . ?
C8A O5A C9A 113.22(15) . . ?
C12A O1A C1A 115.34(14) . . ?
C6A O4A C7A 112.89(15) . . ?
C14B O7B C19B 119.37(15) . . ?
H1BC N1B H1BD 109.5 . . ?
H1BC N1B H1BE 109.5 . . ?
H1BD N1B H1BE 109.5 . . ?
C13B N1B H1BC 109.5 . . ?
C13B N1B H1BD 109.5 . . ?
C13B N1B H1BE 109.5 . . ?
H1AC N1A H1AD 109.5 . . ?
H1AC N1A H1AE 109.5 . . ?
H1AD N1A H1AE 109.5 . . ?
C13A N1A H1AC 109.5 . . ?
C13A N1A H1AD 109.5 . . ?
C13A N1A H1AE 109.5 . . ?
O8A N2A O9A 123.46(17) . . ?
O8A N2A C17A 118.63(16) . . ?
O9A N2A C17A 117.90(18) . . ?
C18B C13B N1B 120.60(14) . . ?
C18B C13B C14B 121.41(15) . . ?
C14B C13B N1B 117.98(14) . . ?
O8B N2B O9B 123.69(19) . . ?
O8B N2B C17B 118.44(18) . . ?
O9B N2B C17B 117.9(2) . . ?
C14A C13A N1A 119.32(14) . . ?
C18A C13A N1A 119.47(14) . . ?
C18A C13A C14A 121.20(14) . . ?
C13B C18B H18B 121.1 . . ?
C13B C18B C17B 117.80(15) . . ?
C17B C18B H18B 121.1 . . ?
O7A C14A C13A 115.62(14) . . ?
O7A C14A C15A 125.02(15) . . ?
C15A C14A C13A 119.36(15) . . ?
O7B C14B C13B 114.47(14) . . ?
O7B C14B C15B 125.92(15) . . ?
C15B C14B C13B 119.61(15) . . ?
C16A C17A N2A 119.48(15) . . ?
C16A C17A C18A 122.47(15) . . ?
C18A C17A N2A 118.05(16) . . ?
C17A C16A H16A 120.4 . . ?
C17A C16A C15A 119.12(15) . . ?
C15A C16A H16A 120.4 . . ?
C13A C18A C17A 117.97(15) . . ?
C13A C18A H18A 121.0 . . ?
C17A C18A H18A 121.0 . . ?
C14B C15B H15B 120.4 . . ?
C16B C15B C14B 119.27(16) . . ?
C16B C15B H15B 120.4 . . ?
C14A C15A H15A 120.1 . . ?
C16A C15A C14A 119.88(16) . . ?
C16A C15A H15A 120.1 . . ?
C18B C17B N2B 118.27(17) . . ?
C16B C17B N2B 119.45(16) . . ?
C16B C17B C18B 122.26(16) . . ?
C15B C16B H16B 120.2 . . ?
C17B C16B C15B 119.65(16) . . ?
C17B C16B H16B 120.2 . . ?
O2A C2A H2AA 110.2 . . ?
O2A C2A H2AB 110.2 . . ?
O2A C2A C1A 107.58(14) . . ?
H2AA C2A H2AB 108.5 . . ?
C1A C2A H2AA 110.2 . . ?
C1A C2A H2AB 110.2 . . ?
O7A C19A H19A 109.5 . . ?
O7A C19A H19B 109.5 . . ?
O7A C19A H19C 109.5 . . ?
H19A C19A H19B 109.5 . . ?
H19A C19A H19C 109.5 . . ?
H19B C19A H19C 109.5 . . ?
O1A C1A C2A 111.07(14) . . ?
O1A C1A H1AA 109.4 . . ?
O1A C1A H1AB 109.4 . . ?
C2A C1A H1AA 109.4 . . ?
C2A C1A H1AB 109.4 . . ?
H1AA C1A H1AB 108.0 . . ?
O1A C12A H12A 110.0 . . ?
O1A C12A H12B 110.0 . . ?
O1A C12A C11A 108.40(15) . . ?
H12A C12A H12B 108.4 . . ?
C11A C12A H12A 110.0 . . ?
C11A C12A H12B 110.0 . . ?
O6A C11A C12A 109.35(16) . . ?
O6A C11A H11A 109.8 . . ?
O6A C11A H11B 109.8 . . ?
C12A C11A H11A 109.8 . . ?
C12A C11A H11B 109.8 . . ?
H11A C11A H11B 108.3 . . ?
O4A C7A H7AA 110.1 . . ?
O4A C7A H7AB 110.1 . . ?
O4A C7A C8A 107.79(15) . . ?
H7AA C7A H7AB 108.5 . . ?
C8A C7A H7AA 110.1 . . ?
C8A C7A H7AB 110.1 . . ?
O2A C3A H3AA 110.2 . . ?
O2A C3A H3AB 110.2 . . ?
O2A C3A C4A 107.49(16) . . ?
H3AA C3A H3AB 108.5 . . ?
C4A C3A H3AA 110.2 . . ?
C4A C3A H3AB 110.2 . . ?
O5A C8A C7A 108.72(15) . . ?
O5A C8A H8AA 109.9 . . ?
O5A C8A H8AB 109.9 . . ?
C7A C8A H8AA 109.9 . . ?
C7A C8A H8AB 109.9 . . ?
H8AA C8A H8AB 108.3 . . ?
O7B C19B H19D 109.5 . . ?
O7B C19B H19E 109.5 . . ?
O7B C19B H19F 109.5 . . ?
H19D C19B H19E 109.5 . . ?
H19D C19B H19F 109.5 . . ?
H19E C19B H19F 109.5 . . ?
O5A C9A H9AA 110.1 . . ?
O5A C9A H9AB 110.1 . . ?
O5A C9A C10A 108.21(16) . . ?
H9AA C9A H9AB 108.4 . . ?
C10A C9A H9AA 110.1 . . ?
C10A C9A H9AB 110.1 . . ?
O6A C10A C9A 113.17(15) . . ?
O6A C10A H10A 108.9 . . ?
O6A C10A H10B 108.9 . . ?
C9A C10A H10A 108.9 . . ?
C9A C10A H10B 108.9 . . ?
H10A C10A H10B 107.8 . . ?
O3A C5A H5AA 109.7 . . ?
O3A C5A H5AB 109.7 . . ?
O3A C5A C6A 109.82(17) . . ?
H5AA C5A H5AB 108.2 . . ?
C6A C5A H5AA 109.7 . . ?
C6A C5A H5AB 109.7 . . ?
O4A C6A C5A 108.18(15) . . ?
O4A C6A H6AA 110.1 . . ?
O4A C6A H6AB 110.1 . . ?
C5A C6A H6AA 110.1 . . ?
C5A C6A H6AB 110.1 . . ?
H6AA C6A H6AB 108.4 . . ?
O3A C4A C3A 109.70(16) . . ?
O3A C4A H4AA 109.7 . . ?
O3A C4A H4AB 109.7 . . ?
C3A C4A H4AA 109.7 . . ?
C3A C4A H4AB 109.7 . . ?
H4AA C4A H4AB 108.2 . . ?
F3A C20A S1A 112.27(16) . . ?
F1A C20A S1A 112.3(2) . . ?
F1A C20A F3A 108.6(2) . . ?
F1A C20A F2A 106.5(2) . . ?
F2A C20A S1A 110.32(18) . . ?
F2A C20A F3A 106.6(2) . . ?
C9B O5B C8B 112.94(15) . . ?
C6B O4B C7B 112.11(14) . . ?
C12B O1B C1B 112.92(14) . . ?
C5B O3B C4B 111.44(14) . . ?
C10B O6B C11B 112.37(15) . . ?
C3B O2B C2B 112.80(16) . . ?
O5B C8B H8BA 108.9 . . ?
O5B C8B H8BB 108.9 . . ?
O5B C8B C7B 113.42(15) . . ?
H8BA C8B H8BB 107.7 . . ?
C7B C8B H8BA 108.9 . . ?
C7B C8B H8BB 108.9 . . ?
O1B C12B H12C 109.8 . . ?
O1B C12B H12D 109.8 . . ?
O1B C12B C11B 109.38(14) . . ?
H12C C12B H12D 108.2 . . ?
C11B C12B H12C 109.8 . . ?
C11B C12B H12D 109.8 . . ?
O6B C11B C12B 108.56(15) . . ?
O6B C11B H11C 110.0 . . ?
O6B C11B H11D 110.0 . . ?
C12B C11B H11C 110.0 . . ?
C12B C11B H11D 110.0 . . ?
H11C C11B H11D 108.4 . . ?
O5B C9B H9BA 110.0 . . ?
O5B C9B H9BB 110.0 . . ?
O5B C9B C10B 108.49(15) . . ?
H9BA C9B H9BB 108.4 . . ?
C10B C9B H9BA 110.0 . . ?
C10B C9B H9BB 110.0 . . ?
O1B C1B H1BA 110.3 . . ?
O1B C1B H1BB 110.3 . . ?
O1B C1B C2B 107.02(15) . . ?
H1BA C1B H1BB 108.6 . . ?
C2B C1B H1BA 110.3 . . ?
C2B C1B H1BB 110.3 . . ?
O3B C5B H5BA 109.8 . . ?
O3B C5B H5BB 109.8 . . ?
O3B C5B C6B 109.54(15) . . ?
H5BA C5B H5BB 108.2 . . ?
C6B C5B H5BA 109.8 . . ?
C6B C5B H5BB 109.8 . . ?
O4B C6B C5B 108.34(15) . . ?
O4B C6B H6BA 110.0 . . ?
O4B C6B H6BB 110.0 . . ?
C5B C6B H6BA 110.0 . . ?
C5B C6B H6BB 110.0 . . ?
H6BA C6B H6BB 108.4 . . ?
O6B C10B C9B 108.43(15) . . ?
O6B C10B H10C 110.0 . . ?
O6B C10B H10D 110.0 . . ?
C9B C10B H10C 110.0 . . ?
C9B C10B H10D 110.0 . . ?
H10C C10B H10D 108.4 . . ?
O2B C2B C1B 112.57(15) . . ?
O2B C2B H2BA 109.1 . . ?
O2B C2B H2BB 109.1 . . ?
C1B C2B H2BA 109.1 . . ?
C1B C2B H2BB 109.1 . . ?
H2BA C2B H2BB 107.8 . . ?
O3B C4B H4BA 109.9 . . ?
O3B C4B H4BB 109.9 . . ?
O3B C4B C3B 109.15(16) . . ?
H4BA C4B H4BB 108.3 . . ?
C3B C4B H4BA 109.9 . . ?
C3B C4B H4BB 109.9 . . ?
O4B C7B C8B 107.66(15) . . ?
O4B C7B H7BA 110.2 . . ?
O4B C7B H7BB 110.2 . . ?
C8B C7B H7BA 110.2 . . ?
C8B C7B H7BB 110.2 . . ?
H7BA C7B H7BB 108.5 . . ?
O2B C3B C4B 108.99(16) . . ?
O2B C3B H3BA 109.9 . . ?
O2B C3B H3BB 109.9 . . ?
C4B C3B H3BA 109.9 . . ?
C4B C3B H3BB 109.9 . . ?
H3BA C3B H3BB 108.3 . . ?
O12B S1B O10B 114.15(12) . . ?
O12B S1B C20B 102.29(11) . . ?
O10B S1B C20B 102.65(12) . . ?
O11B S1B O12B 115.63(14) . . ?
O11B S1B O10B 115.60(11) . . ?
O11B S1B C20B 103.90(13) . . ?
F2B C20B S1B 111.84(16) . . ?
F1B C20B S1B 111.64(17) . . ?
F1B C20B F2B 106.5(2) . . ?
F1B C20B F3B 108.7(2) . . ?
F3B C20B S1B 111.9(2) . . ?
F3B C20B F2B 105.9(2) . . ?

loop_
_geom_bond_atom_site_label_1
_geom_bond_atom_site_label_2
_geom_bond_distance
_geom_bond_site_symmetry_2
_geom_bond_publ_flag
S1A O11A 1.4327(16) . ?
S1A O10A 1.4279(16) . ?
S1A O12A 1.4244(17) . ?
S1A C20A 1.807(2) . ?
O7A C14A 1.348(2) . ?
O7A C19A 1.439(2) . ?
O6A C11A 1.420(2) . ?
O6A C10A 1.430(2) . ?
O2A C2A 1.426(2) . ?
O2A C3A 1.420(2) . ?
O3A C5A 1.425(2) . ?
O3A C4A 1.430(2) . ?
O5A C8A 1.423(2) . ?
O5A C9A 1.424(2) . ?
O1A C1A 1.427(2) . ?
O1A C12A 1.411(2) . ?
O4A C7A 1.429(2) . ?
O4A C6A 1.421(2) . ?
O7B C14B 1.339(2) . ?
O7B C19B 1.432(2) . ?
N1B H1BC 0.9000 . ?
N1B H1BD 0.9000 . ?
N1B H1BE 0.9000 . ?
N1B C13B 1.4591(19) . ?
N1A H1AC 0.9000 . ?
N1A H1AD 0.9000 . ?
N1A H1AE 0.9000 . ?
N1A C13A 1.4558(18) . ?
O8A N2A 1.218(2) . ?
F3A C20A 1.332(3) . ?
N2A O9A 1.220(2) . ?
N2A C17A 1.464(2) . ?
C13B C18B 1.370(2) . ?
C13B C14B 1.401(2) . ?
N2B O8B 1.220(3) . ?
N2B O9B 1.228(3) . ?
N2B C17B 1.459(2) . ?
C13A C14A 1.401(2) . ?
C13A C18A 1.373(2) . ?
C18B H18B 0.9400 . ?
C18B C17B 1.388(2) . ?
F1A C20A 1.310(3) . ?
C14A C15A 1.395(2) . ?
F2A C20A 1.328(3) . ?
C14B C15B 1.395(2) . ?
C17A C16A 1.375(3) . ?
C17A C18A 1.390(2) . ?
C16A H16A 0.9400 . ?
C16A C15A 1.387(3) . ?
C18A H18A 0.9400 . ?
C15B H15B 0.9400 . ?
C15B C16B 1.383(3) . ?
C15A H15A 0.9400 . ?
C17B C16B 1.379(3) . ?
C16B H16B 0.9400 . ?
C2A H2AA 0.9800 . ?
C2A H2AB 0.9800 . ?
C2A C1A 1.490(3) . ?
C19A H19A 0.9700 . ?
C19A H19B 0.9700 . ?
C19A H19C 0.9700 . ?
C1A H1AA 0.9800 . ?
C1A H1AB 0.9800 . ?
C12A H12A 0.9800 . ?
C12A H12B 0.9800 . ?
C12A C11A 1.492(3) . ?
C11A H11A 0.9800 . ?
C11A H11B 0.9800 . ?
C7A H7AA 0.9800 . ?
C7A H7AB 0.9800 . ?
C7A C8A 1.494(3) . ?
C3A H3AA 0.9800 . ?
C3A H3AB 0.9800 . ?
C3A C4A 1.499(3) . ?
C8A H8AA 0.9800 . ?
C8A H8AB 0.9800 . ?
C19B H19D 0.9700 . ?
C19B H19E 0.9700 . ?
C19B H19F 0.9700 . ?
C9A H9AA 0.9800 . ?
C9A H9AB 0.9800 . ?
C9A C10A 1.506(3) . ?
C10A H10A 0.9800 . ?
C10A H10B 0.9800 . ?
C5A H5AA 0.9800 . ?
C5A H5AB 0.9800 . ?
C5A C6A 1.499(3) . ?
C6A H6AA 0.9800 . ?
C6A H6AB 0.9800 . ?
C4A H4AA 0.9800 . ?
C4A H4AB 0.9800 . ?
O5B C8B 1.432(2) . ?
O5B C9B 1.427(2) . ?
O4B C6B 1.424(2) . ?
O4B C7B 1.425(2) . ?
O1B C12B 1.412(2) . ?
O1B C1B 1.428(2) . ?
O3B C5B 1.424(2) . ?
O3B C4B 1.428(2) . ?
O6B C11B 1.423(2) . ?
O6B C10B 1.418(2) . ?
O2B C2B 1.430(2) . ?
O2B C3B 1.419(2) . ?
C8B H8BA 0.9800 . ?
C8B H8BB 0.9800 . ?
C8B C7B 1.501(3) . ?
C12B H12C 0.9800 . ?
C12B H12D 0.9800 . ?
C12B C11B 1.491(3) . ?
C11B H11C 0.9800 . ?
C11B H11D 0.9800 . ?
C9B H9BA 0.9800 . ?
C9B H9BB 0.9800 . ?
C9B C10B 1.496(3) . ?
C1B H1BA 0.9800 . ?
C1B H1BB 0.9800 . ?
C1B C2B 1.506(3) . ?
C5B H5BA 0.9800 . ?
C5B H5BB 0.9800 . ?
C5B C6B 1.494(3) . ?
C6B H6BA 0.9800 . ?
C6B H6BB 0.9800 . ?
C10B H10C 0.9800 . ?
C10B H10D 0.9800 . ?
C2B H2BA 0.9800 . ?
C2B H2BB 0.9800 . ?
C4B H4BA 0.9800 . ?
C4B H4BB 0.9800 . ?
C4B C3B 1.491(3) . ?
C7B H7BA 0.9800 . ?
C7B H7BB 0.9800 . ?
C3B H3BA 0.9800 . ?
C3B H3BB 0.9800 . ?
S1B O12B 1.4313(18) . ?
S1B O10B 1.4365(17) . ?
S1B O11B 1.4275(18) . ?
S1B C20B 1.811(2) . ?
F2B C20B 1.329(3) . ?
F1B C20B 1.315(3) . ?
F3B C20B 1.328(3) . ?
